data_7152185
loop_
_publ_author_name
'Gong, Jian'
'Xie, Fuchun'
'Ren, Wenming'
'Chen, Hong'
'Hu, Youhong'

_publ_section_title
;
 Domino reactions of 2-methyl chromones containing an electron withdrawing
 group with chromone-fused dienes.
;
_journal_issue 3
_journal_name_full 'Organic &amp; biomolecular chemistry'
_journal_page_first 486
_journal_page_last 489
_journal_paper_doi 10.1039/c1ob06613g
_journal_volume 10
_journal_year 2012
_chemical_formula_sum 'C31 H20 O4'
_chemical_formula_weight 456.47
_chemical_name_systematic
;
?
;
_space_group_IT_number 2
_symmetry_cell_setting triclinic
_symmetry_space_group_name_Hall '-P 1'
_symmetry_space_group_name_H-M 'P -1'
_atom_sites_solution_hydrogens geom
_atom_sites_solution_primary direct
_atom_sites_solution_secondary difmap
_audit_creation_method SHELXL-97
_cell_angle_alpha 76.670(9)
_cell_angle_beta 76.633(9)
_cell_angle_gamma 83.431(9)
_cell_formula_units_Z 2
_cell_length_a 7.037(4)
_cell_length_b 12.336(6)
_cell_length_c 13.346(7)
_cell_measurement_reflns_used 1140
_cell_measurement_temperature 296(2)
_cell_measurement_theta_max 27.40
_cell_measurement_theta_min 2.98
_cell_volume 1094.5(10)
_computing_cell_refinement 'Bruker SAINT'
_computing_data_collection 'Bruker APEX2'
_computing_data_reduction 'Bruker SAINT'
_computing_molecular_graphics 'Bruker SHELXTL'
_computing_publication_material 'Bruker SHELXTL'
_computing_structure_refinement 'SHELXL-97 (Sheldrick, 1997)'
_computing_structure_solution 'SHELXS-97 (Sheldrick, 1990)'
_diffrn_ambient_temperature 296(2)
_diffrn_measured_fraction_theta_full 0.989
_diffrn_measured_fraction_theta_max 0.989
_diffrn_measurement_device_type 'Bruker APEX-II CCD'
_diffrn_measurement_method '\f and \w scans'
_diffrn_radiation_monochromator graphite
_diffrn_radiation_source 'fine-focus sealed tube'
_diffrn_radiation_type MoK\a
_diffrn_radiation_wavelength 0.71073
_diffrn_reflns_av_R_equivalents 0.0741
_diffrn_reflns_av_sigmaI/netI 0.1398
_diffrn_reflns_limit_h_max 5
_diffrn_reflns_limit_h_min -8
_diffrn_reflns_limit_k_max 14
_diffrn_reflns_limit_k_min -14
_diffrn_reflns_limit_l_max 14
_diffrn_reflns_limit_l_min -15
_diffrn_reflns_number 6737
_diffrn_reflns_theta_full 25.05
_diffrn_reflns_theta_max 25.05
_diffrn_reflns_theta_min 1.60
_diffrn_standards_number 0
_exptl_absorpt_coefficient_mu 0.091
_exptl_absorpt_correction_T_max 0.9955
_exptl_absorpt_correction_T_min 0.9909
_exptl_absorpt_correction_type multi-scan
_exptl_absorpt_process_details sadabs
_exptl_crystal_colour colourless
_exptl_crystal_density_diffrn 1.385
_exptl_crystal_density_method 'not measured'
_exptl_crystal_description needle
_exptl_crystal_F_000 476
_exptl_crystal_size_max 0.10
_exptl_crystal_size_mid 0.08
_exptl_crystal_size_min 0.05
_refine_diff_density_max 0.376
_refine_diff_density_min -0.330
_refine_diff_density_rms 0.092
_refine_ls_extinction_method none
_refine_ls_goodness_of_fit_ref 0.901
_refine_ls_hydrogen_treatment mixed
_refine_ls_matrix_type full
_refine_ls_number_parameters 321
_refine_ls_number_reflns 3828
_refine_ls_number_restraints 0
_refine_ls_restrained_S_all 0.901
_refine_ls_R_factor_all 0.1658
_refine_ls_R_factor_gt 0.0766
_refine_ls_shift/su_max 0.052
_refine_ls_shift/su_mean 0.001
_refine_ls_structure_factor_coef Fsqd
_refine_ls_weighting_details 'calc w=1/[\s^2^(Fo^2^)+(0.1255P)^2^+0.0000P] where P=(Fo^2^+2Fc^2^)/3'
_refine_ls_weighting_scheme calc
_refine_ls_wR_factor_gt 0.1881
_refine_ls_wR_factor_ref 0.2406
_reflns_number_gt 1679
_reflns_number_total 3828
_reflns_threshold_expression >2sigma(I)
_cod_data_source_file c1ob06613g.txt
_cod_data_source_block mo_dm1166_0m
_cod_depositor_comments
;
The following automatic conversions were performed:

'_symmetry_cell_setting' value 'Triclinic' changed to 'triclinic'
according to /home/saulius/struct/CIF-dictionaries/cif_core.dic
dictionary named 'cif_core.dic' version 2.4.1 from 2010-06-29.

Automatic conversion script
Id: cif_fix_values 1715 2011-07-08 13:25:40Z adriana 
;
_cod_original_cell_volume 1094.4(10)
_cod_original_sg_symbol_H-M P-1
_cod_database_code 7152185

loop_
_symmetry_equiv_pos_as_xyz
'x, y, z'
'-x, -y, -z'

loop_
_atom_site_label
_atom_site_type_symbol
_atom_site_fract_x
_atom_site_fract_y
_atom_site_fract_z
_atom_site_U_iso_or_equiv
_atom_site_adp_type
_atom_site_occupancy
_atom_site_symmetry_multiplicity
_atom_site_calc_flag
_atom_site_refinement_flags
C1 C 0.0113(7) 0.5539(4) 0.1843(4) 0.0451(13) Uani 1 1 d .
C2 C -0.1549(8) 0.5967(4) 0.1440(5) 0.0640(16) Uani 1 1 d .
H2 H -0.1720 0.5814 0.0817 0.077 Uiso 1 1 calc R
C3 C -0.2934(8) 0.6624(5) 0.1992(5) 0.0664(17) Uani 1 1 d .
H3 H -0.4040 0.6931 0.1733 0.080 Uiso 1 1 calc R
C4 C -0.2682(9) 0.6825(4) 0.2920(6) 0.0718(18) Uani 1 1 d .
H4 H -0.3651 0.7242 0.3299 0.086 Uiso 1 1 calc R
C5 C -0.1020(8) 0.6423(4) 0.3302(5) 0.0568(15) Uani 1 1 d .
H5 H -0.0851 0.6583 0.3923 0.068 Uiso 1 1 calc R
C6 C 0.0407(7) 0.5771(4) 0.2745(4) 0.0439(12) Uani 1 1 d .
C7 C 0.2229(7) 0.5352(4) 0.3113(4) 0.0476(13) Uani 1 1 d .
C8 C 0.3476(7) 0.4561(3) 0.2543(4) 0.0374(11) Uani 1 1 d .
C9 C 0.3013(7) 0.4368(4) 0.1669(4) 0.0428(12) Uani 1 1 d .
C10 C 0.4034(7) 0.3580(4) 0.1110(4) 0.0438(13) Uani 1 1 d .
H10 H 0.3638 0.3488 0.0518 0.053 Uiso 1 1 calc R
C11 C 0.5588(7) 0.2947(4) 0.1409(3) 0.0397(12) Uani 1 1 d .
C12 C 0.6261(6) 0.3162(3) 0.2279(3) 0.0328(10) Uani 1 1 d .
C13 C 0.5197(6) 0.3941(3) 0.2863(3) 0.0347(11) Uani 1 1 d .
C14 C 0.5840(7) 0.4068(4) 0.3749(4) 0.0432(13) Uani 1 1 d .
H14 H 0.5133 0.4554 0.4159 0.052 Uiso 1 1 calc R
C15 C 0.7481(7) 0.3488(4) 0.4016(4) 0.0421(13) Uani 1 1 d .
H15 H 0.7905 0.3609 0.4589 0.051 Uiso 1 1 calc R
C16 C 0.8531(6) 0.2724(3) 0.3451(3) 0.0329(11) Uani 1 1 d .
C17 C 0.7958(6) 0.2578(3) 0.2576(3) 0.0344(11) Uani 1 1 d .
H17 H 0.8696 0.2090 0.2176 0.041 Uiso 1 1 calc R
C18 C 0.6428(7) 0.2018(4) 0.0884(3) 0.0366(11) Uani 1 1 d .
C19 C 0.6980(8) 0.2169(4) -0.0205(4) 0.0492(14) Uani 1 1 d .
H19 H 0.6959 0.2888 -0.0616 0.059 Uiso 1 1 calc R
C20 C 0.7549(8) 0.1291(5) -0.0686(4) 0.0527(14) Uani 1 1 d .
H20 H 0.7965 0.1426 -0.1415 0.063 Uiso 1 1 calc R
C21 C 0.7526(7) 0.0205(4) -0.0119(4) 0.0457(13) Uani 1 1 d .
C22 C 0.7024(7) 0.0045(4) 0.0976(4) 0.0457(13) Uani 1 1 d .
H22 H 0.7061 -0.0675 0.1385 0.055 Uiso 1 1 calc R
C23 C 0.6479(7) 0.0928(4) 0.1456(4) 0.0415(12) Uani 1 1 d .
H23 H 0.6133 0.0795 0.2188 0.050 Uiso 1 1 calc R
C24 C 0.8059(8) -0.0781(5) -0.0637(4) 0.0611(16) Uani 1 1 d .
H24A H 0.7133 -0.1339 -0.0309 0.092 Uiso 1 1 calc R
H24B H 0.9347 -0.1087 -0.0561 0.092 Uiso 1 1 calc R
H24C H 0.8035 -0.0546 -0.1372 0.092 Uiso 1 1 calc R
C25 C 1.0352(7) 0.2123(4) 0.3782(3) 0.0376(11) Uani 1 1 d .
C26 C 1.0869(7) 0.0962(4) 0.3729(3) 0.0357(11) Uani 1 1 d .
C27 C 1.2710(8) 0.0476(4) 0.3881(4) 0.0481(13) Uani 1 1 d .
C28 C 1.3208(9) -0.0626(4) 0.3828(4) 0.0567(15) Uani 1 1 d .
H28 H 1.4444 -0.0934 0.3913 0.068 Uiso 1 1 calc R
C29 C 1.1946(9) -0.1263(4) 0.3654(4) 0.0567(15) Uani 1 1 d .
H29 H 1.2326 -0.1999 0.3601 0.068 Uiso 1 1 calc R
C30 C 1.0077(8) -0.0831(4) 0.3553(4) 0.0490(13) Uani 1 1 d .
H30 H 0.9191 -0.1278 0.3449 0.059 Uiso 1 1 calc R
C31 C 0.9547(7) 0.0260(4) 0.3608(3) 0.0398(12) Uani 1 1 d .
H31 H 0.8278 0.0542 0.3563 0.048 Uiso 1 1 calc R
O1 O 0.2595(6) 0.5665(3) 0.3846(3) 0.0822(15) Uani 1 1 d .
O2 O 0.1412(5) 0.4883(3) 0.1275(3) 0.0534(10) Uani 1 1 d .
O3 O 1.1333(5) 0.2647(3) 0.4125(3) 0.0520(10) Uani 1 1 d .
O4 O 1.4016(5) 0.1061(3) 0.4069(3) 0.0596(11) Uani 1 1 d .
H1 H 1.313(8) 0.175(5) 0.431(4) 0.080(18) Uiso 1 1 d .

loop_
_atom_site_aniso_label
_atom_site_aniso_U_11
_atom_site_aniso_U_22
_atom_site_aniso_U_33
_atom_site_aniso_U_23
_atom_site_aniso_U_13
_atom_site_aniso_U_12
C1 0.044(3) 0.034(3) 0.060(3) -0.009(3) -0.022(3) 0.005(2)
C2 0.062(4) 0.057(3) 0.076(4) -0.010(3) -0.034(3) 0.013(3)
C3 0.044(3) 0.057(4) 0.109(5) -0.018(4) -0.043(4) 0.006(3)
C4 0.053(4) 0.052(3) 0.117(6) -0.030(4) -0.029(4) 0.017(3)
C5 0.052(3) 0.043(3) 0.083(4) -0.024(3) -0.025(3) 0.007(3)
C6 0.042(3) 0.030(3) 0.063(3) -0.012(3) -0.019(3) 0.004(2)
C7 0.047(3) 0.047(3) 0.060(3) -0.023(3) -0.024(3) 0.002(2)
C8 0.038(3) 0.033(3) 0.044(3) -0.010(2) -0.013(2) -0.002(2)
C9 0.043(3) 0.043(3) 0.047(3) -0.010(2) -0.023(3) 0.008(2)
C10 0.047(3) 0.054(3) 0.038(3) -0.016(2) -0.025(2) 0.007(3)
C11 0.043(3) 0.044(3) 0.033(3) -0.008(2) -0.012(2) 0.002(2)
C12 0.033(3) 0.031(2) 0.036(3) -0.002(2) -0.013(2) -0.005(2)
C13 0.035(3) 0.031(2) 0.042(3) -0.010(2) -0.014(2) -0.002(2)
C14 0.049(3) 0.043(3) 0.047(3) -0.022(2) -0.020(3) 0.006(2)
C15 0.052(3) 0.042(3) 0.040(3) -0.012(2) -0.025(3) 0.003(2)
C16 0.034(3) 0.032(2) 0.037(3) -0.010(2) -0.015(2) 0.000(2)
C17 0.038(3) 0.031(2) 0.037(3) -0.010(2) -0.012(2) -0.001(2)
C18 0.038(3) 0.044(3) 0.034(3) -0.014(2) -0.015(2) 0.000(2)
C19 0.060(3) 0.053(3) 0.034(3) -0.010(3) -0.012(3) 0.005(3)
C20 0.058(4) 0.070(4) 0.035(3) -0.021(3) -0.012(3) 0.004(3)
C21 0.030(3) 0.066(4) 0.053(3) -0.033(3) -0.013(2) 0.002(2)
C22 0.049(3) 0.042(3) 0.048(3) -0.013(2) -0.012(3) 0.003(2)
C23 0.045(3) 0.047(3) 0.036(3) -0.014(2) -0.009(2) -0.003(2)
C24 0.046(3) 0.081(4) 0.072(4) -0.044(3) -0.018(3) 0.005(3)
C25 0.039(3) 0.048(3) 0.028(2) -0.010(2) -0.011(2) -0.001(2)
C26 0.037(3) 0.044(3) 0.030(2) -0.011(2) -0.016(2) 0.006(2)
C27 0.049(3) 0.059(3) 0.035(3) -0.010(3) -0.011(2) 0.006(3)
C28 0.064(4) 0.050(3) 0.051(3) -0.011(3) -0.013(3) 0.021(3)
C29 0.084(4) 0.036(3) 0.044(3) -0.007(3) -0.009(3) 0.012(3)
C30 0.065(4) 0.042(3) 0.047(3) -0.010(2) -0.023(3) -0.004(3)
C31 0.041(3) 0.047(3) 0.037(3) -0.008(2) -0.020(2) -0.002(2)
O1 0.076(3) 0.100(3) 0.101(3) -0.071(3) -0.051(3) 0.043(2)
O2 0.052(2) 0.061(2) 0.054(2) -0.0165(19) -0.0328(19) 0.0189(18)
O3 0.054(2) 0.053(2) 0.059(2) -0.0145(18) -0.0300(19) -0.0011(18)
O4 0.044(2) 0.065(3) 0.074(3) -0.012(2) -0.026(2) 0.003(2)

loop_
_atom_type_symbol
_atom_type_description
_atom_type_scat_dispersion_real
_atom_type_scat_dispersion_imag
_atom_type_scat_source
C C 0.0033 0.0016 'International Tables Vol C Tables 4.2.6.8 and 6.1.1.4'
H H 0.0000 0.0000 'International Tables Vol C Tables 4.2.6.8 and 6.1.1.4'
O O 0.0106 0.0060 'International Tables Vol C Tables 4.2.6.8 and 6.1.1.4'

loop_
_geom_angle_atom_site_label_1
_geom_angle_atom_site_label_2
_geom_angle_atom_site_label_3
_geom_angle
O2 C1 C6 122.6(4)
O2 C1 C2 115.7(4)
C6 C1 C2 121.7(5)
C3 C2 C1 118.3(5)
C3 C2 H2 120.9
C1 C2 H2 120.9
C4 C3 C2 120.2(5)
C4 C3 H3 119.9
C2 C3 H3 119.9
C3 C4 C5 121.3(5)
C3 C4 H4 119.3
C5 C4 H4 119.3
C4 C5 C6 119.1(5)
C4 C5 H5 120.4
C6 C5 H5 120.4
C1 C6 C5 119.2(5)
C1 C6 C7 120.0(4)
C5 C6 C7 120.8(4)
O1 C7 C8 124.9(4)
O1 C7 C6 119.9(4)
C8 C7 C6 115.2(4)
C9 C8 C13 116.9(4)
C9 C8 C7 119.2(4)
C13 C8 C7 123.9(4)
C8 C9 O2 123.6(4)
C8 C9 C10 123.6(4)
O2 C9 C10 112.7(4)
C11 C10 C9 121.4(4)
C11 C10 H10 119.3
C9 C10 H10 119.3
C10 C11 C12 118.2(4)
C10 C11 C18 118.9(4)
C12 C11 C18 122.8(4)
C17 C12 C13 119.4(4)
C17 C12 C11 120.4(4)
C13 C12 C11 120.2(4)
C14 C13 C12 118.1(4)
C14 C13 C8 122.5(4)
C12 C13 C8 119.4(4)
C15 C14 C13 121.0(4)
C15 C14 H14 119.5
C13 C14 H14 119.5
C14 C15 C16 121.3(4)
C14 C15 H15 119.3
C16 C15 H15 119.3
C17 C16 C15 119.5(4)
C17 C16 C25 121.9(4)
C15 C16 C25 118.4(4)
C16 C17 C12 120.6(4)
C16 C17 H17 119.7
C12 C17 H17 119.7
C23 C18 C19 116.7(4)
C23 C18 C11 120.8(4)
C19 C18 C11 122.1(4)
C20 C19 C18 121.6(5)
C20 C19 H19 119.2
C18 C19 H19 119.2
C19 C20 C21 121.6(5)
C19 C20 H20 119.2
C21 C20 H20 119.2
C20 C21 C22 117.1(4)
C20 C21 C24 122.6(5)
C22 C21 C24 120.3(5)
C23 C22 C21 121.0(5)
C23 C22 H22 119.5
C21 C22 H22 119.5
C22 C23 C18 121.8(5)
C22 C23 H23 119.1
C18 C23 H23 119.1
C21 C24 H24A 109.5
C21 C24 H24B 109.5
H24A C24 H24B 109.5
C21 C24 H24C 109.5
H24A C24 H24C 109.5
H24B C24 H24C 109.5
O3 C25 C26 121.6(4)
O3 C25 C16 117.1(4)
C26 C25 C16 121.3(4)
C31 C26 C27 117.1(4)
C31 C26 C25 122.7(4)
C27 C26 C25 120.0(4)
O4 C27 C28 118.5(5)
O4 C27 C26 121.3(5)
C28 C27 C26 120.1(5)
C29 C28 C27 121.3(5)
C29 C28 H28 119.3
C27 C28 H28 119.3
C28 C29 C30 120.3(5)
C28 C29 H29 119.8
C30 C29 H29 119.8
C31 C30 C29 119.3(5)
C31 C30 H30 120.3
C29 C30 H30 120.3
C30 C31 C26 121.6(4)
C30 C31 H31 119.2
C26 C31 H31 119.2
C1 O2 C9 118.6(4)
C27 O4 H1 102(3)

loop_
_geom_bond_atom_site_label_1
_geom_bond_atom_site_label_2
_geom_bond_distance
C1 O2 1.363(5)
C1 C6 1.365(7)
C1 C2 1.398(7)
C2 C3 1.383(7)
C2 H2 0.9300
C3 C4 1.370(8)
C3 H3 0.9300
C4 C5 1.379(7)
C4 H4 0.9300
C5 C6 1.397(6)
C5 H5 0.9300
C6 C7 1.474(6)
C7 O1 1.220(5)
C7 C8 1.462(6)
C8 C9 1.358(6)
C8 C13 1.452(6)
C9 O2 1.380(5)
C9 C10 1.395(6)
C10 C11 1.352(6)
C10 H10 0.9300
C11 C12 1.438(6)
C11 C18 1.476(6)
C12 C17 1.411(6)
C12 C13 1.414(6)
C13 C14 1.406(6)
C14 C15 1.362(6)
C14 H14 0.9300
C15 C16 1.383(6)
C15 H15 0.9300
C16 C17 1.374(6)
C16 C25 1.511(6)
C17 H17 0.9300
C18 C23 1.386(6)
C18 C19 1.389(6)
C19 C20 1.359(6)
C19 H19 0.9300
C20 C21 1.377(7)
C20 H20 0.9300
C21 C22 1.394(7)
C21 C24 1.504(6)
C22 C23 1.362(6)
C22 H22 0.9300
C23 H23 0.9300
C24 H24A 0.9600
C24 H24B 0.9600
C24 H24C 0.9600
C25 O3 1.220(5)
C25 C26 1.451(6)
C26 C31 1.400(6)
C26 C27 1.402(6)
C27 O4 1.331(6)
C27 C28 1.379(7)
C28 C29 1.341(8)
C28 H28 0.9300
C29 C30 1.386(7)
C29 H29 0.9300
C30 C31 1.370(6)
C30 H30 0.9300
C31 H31 0.9300
O4 H1 1.06(5)

loop_
_geom_hbond_atom_site_label_D
_geom_hbond_atom_site_label_H
_geom_hbond_atom_site_label_A
_geom_hbond_distance_DH
_geom_hbond_distance_HA
_geom_hbond_distance_DA
_geom_hbond_angle_DHA
O4 H1 O3 1.06(5) 1.61(5) 2.560(5) 146(5)
